data_7001660
loop_
_publ_author_name
'Qin, Duwei'
'Han, Fubin'
'Yao, Yingming'
'Zhang, Yong'
'Shen, Qi'

_publ_section_title
;
 Migration of amide to imine group of lanthanide Schiff base complexes:
 effect of amido group
;
_journal_issue 28
_journal_name_full 'Dalton Transactions'
_journal_page_first 5535
_journal_page_last 5541
_journal_paper_doi 10.1039/b904580e
_journal_year 2009
_chemical_formula_moiety 'C56 H86 Li N6 O3 Y'
_chemical_formula_sum 'C56 H86 Li N6 O3 Y'
_chemical_formula_weight 987.16
_chemical_name_systematic
;
?
;
_space_group_IT_number 14
_symmetry_cell_setting monoclinic
_symmetry_Int_Tables_number 14
_symmetry_space_group_name_Hall '-P 2yn'
_symmetry_space_group_name_H-M 'P 1 21/n 1'
_atom_sites_solution_hydrogens geom
_atom_sites_solution_primary direct
_atom_sites_solution_secondary difmap
_audit_creation_method SHELXL-97
_cell_angle_alpha 90.00
_cell_angle_beta 93.411(4)
_cell_angle_gamma 90.00
_cell_formula_units_Z 4
_cell_length_a 10.236(2)
_cell_length_b 24.703(6)
_cell_length_c 21.836(5)
_cell_measurement_reflns_used 10199
_cell_measurement_temperature 223(2)
_cell_measurement_theta_max 27.5
_cell_measurement_theta_min 3.1
_cell_volume 5512(2)
_computing_cell_refinement CrystalClear
_computing_data_collection CrystalClear
_computing_data_reduction CrystalStructure
_computing_structure_refinement 'SHELXL-97 (Sheldrick, 1997)'
_computing_structure_solution 'SHELXS-97 (Sheldrick, 1990)'
_diffrn_ambient_temperature 223(2)
_diffrn_detector_area_resol_mean 14.63
_diffrn_measured_fraction_theta_full 0.994
_diffrn_measured_fraction_theta_max 0.994
_diffrn_measurement_device_type 'Rigaku Saturn'
_diffrn_measurement_method \w
_diffrn_radiation_monochromator graphite
_diffrn_radiation_source 'fine-focus sealed tube'
_diffrn_radiation_type MoK\a
_diffrn_radiation_wavelength 0.71075
_diffrn_reflns_av_R_equivalents 0.0511
_diffrn_reflns_av_sigmaI/netI 0.0957
_diffrn_reflns_limit_h_max 9
_diffrn_reflns_limit_h_min -12
_diffrn_reflns_limit_k_max 29
_diffrn_reflns_limit_k_min -20
_diffrn_reflns_limit_l_max 26
_diffrn_reflns_limit_l_min -22
_diffrn_reflns_number 21146
_diffrn_reflns_theta_full 25.50
_diffrn_reflns_theta_max 25.50
_diffrn_reflns_theta_min 3.10
_exptl_absorpt_coefficient_mu 1.104
_exptl_absorpt_correction_T_max 0.876
_exptl_absorpt_correction_T_min 0.488
_exptl_absorpt_correction_type multi-scan
_exptl_absorpt_process_details 'Jacobson, R. (1998) Private communication'
_exptl_crystal_colour orange
_exptl_crystal_density_diffrn 1.190
_exptl_crystal_density_method 'not measured'
_exptl_crystal_description block
_exptl_crystal_F_000 2120
_exptl_crystal_size_max 0.40
_exptl_crystal_size_mid 0.30
_exptl_crystal_size_min 0.12
_refine_diff_density_max 0.262
_refine_diff_density_min -0.347
_refine_diff_density_rms 0.059
_refine_ls_extinction_method none
_refine_ls_goodness_of_fit_ref 1.161
_refine_ls_hydrogen_treatment constr
_refine_ls_matrix_type full
_refine_ls_number_parameters 625
_refine_ls_number_reflns 10219
_refine_ls_number_restraints 0
_refine_ls_restrained_S_all 1.161
_refine_ls_R_factor_all 0.1068
_refine_ls_R_factor_gt 0.0775
_refine_ls_shift/su_max 0.000
_refine_ls_shift/su_mean 0.000
_refine_ls_structure_factor_coef Fsqd
_refine_ls_weighting_details 'calc w=1/[\s^2^(Fo^2^)+(0.0293P)^2^+2.6152P] where P=(Fo^2^+2Fc^2^)/3'
_refine_ls_weighting_scheme calc
_refine_ls_wR_factor_gt 0.1219
_refine_ls_wR_factor_ref 0.1318
_reflns_number_gt 7853
_reflns_number_total 10219
_reflns_threshold_expression >2sigma(I)
_cod_data_source_file b904580e.txt
_cod_data_source_block complexl
_cod_original_sg_symbol_H-M 'P 21/n'
_cod_database_code 7001660

loop_
_symmetry_equiv_pos_as_xyz
'x, y, z'
'-x+1/2, y+1/2, -z+1/2'
'-x, -y, -z'
'x-1/2, -y-1/2, z-1/2'

loop_
_atom_site_label
_atom_site_type_symbol
_atom_site_fract_x
_atom_site_fract_y
_atom_site_fract_z
_atom_site_U_iso_or_equiv
_atom_site_adp_type
_atom_site_occupancy
_atom_site_symmetry_multiplicity
_atom_site_calc_flag
_atom_site_refinement_flags
_atom_site_disorder_assembly
_atom_site_disorder_group
Y1 Y 0.13322(3) 0.228392(16) 0.420686(18) 0.02896(11) Uani 1 1 d . . .
O1 O 0.0188(2) 0.16412(11) 0.45854(12) 0.0332(7) Uani 1 1 d . . .
O2 O 0.0389(2) 0.30998(10) 0.43739(12) 0.0316(6) Uani 1 1 d . . .
O3 O 0.2242(2) 0.22991(12) 0.52701(12) 0.0405(7) Uani 1 1 d . . .
N1 N -0.0348(3) 0.22115(13) 0.33893(14) 0.0303(8) Uani 1 1 d . . .
N2 N -0.1471(3) 0.29951(14) 0.31093(16) 0.0382(9) Uani 1 1 d . . .
N3 N 0.1367(3) 0.16074(13) 0.32926(15) 0.0299(8) Uani 1 1 d . . .
N4 N 0.2787(3) 0.29489(12) 0.38733(14) 0.0282(7) Uani 1 1 d . . .
N5 N 0.3736(3) 0.21587(13) 0.41446(16) 0.0349(8) Uani 1 1 d . . .
N6 N 0.1784(3) 0.37042(13) 0.33447(15) 0.0309(8) Uani 1 1 d . . .
C1 C -0.0701(3) 0.12959(15) 0.43277(18) 0.0296(9) Uani 1 1 d . . .
C2 C -0.1500(4) 0.09638(16) 0.46825(19) 0.0322(9) Uani 1 1 d . . .
C3 C -0.2367(4) 0.06090(17) 0.4374(2) 0.0376(10) Uani 1 1 d . . .
H3 H -0.2898 0.0392 0.4610 0.045 Uiso 1 1 calc R . .
C4 C -0.2501(4) 0.05539(17) 0.3741(2) 0.0362(10) Uani 1 1 d . . .
C5 C -0.1702(4) 0.08888(16) 0.3404(2) 0.0367(10) Uani 1 1 d . . .
H5 H -0.1763 0.0865 0.2974 0.044 Uiso 1 1 calc R . .
C6 C -0.0823(3) 0.12552(16) 0.36829(19) 0.0310(9) Uani 1 1 d . . .
C7 C -0.0113(3) 0.16369(16) 0.32648(18) 0.0317(10) Uani 1 1 d . . .
H7 H -0.0436 0.1562 0.2837 0.038 Uiso 1 1 calc R . .
C8 C -0.1399(4) 0.24407(17) 0.3075(2) 0.0353(10) Uani 1 1 d . . .
C9 C -0.2395(4) 0.21579(19) 0.2720(2) 0.0461(12) Uani 1 1 d . . .
H9 H -0.2389 0.1777 0.2710 0.055 Uiso 1 1 calc R . .
C10 C -0.3355(4) 0.2435(2) 0.2396(2) 0.0562(14) Uani 1 1 d . . .
H10 H -0.3992 0.2245 0.2154 0.067 Uiso 1 1 calc R . .
C11 C -0.3399(4) 0.2996(2) 0.2421(2) 0.0596(15) Uani 1 1 d . . .
H11 H -0.4050 0.3193 0.2195 0.071 Uiso 1 1 calc R . .
C12 C -0.2453(4) 0.3252(2) 0.2788(2) 0.0518(13) Uani 1 1 d . . .
H12 H -0.2493 0.3632 0.2818 0.062 Uiso 1 1 calc R . .
C13 C 0.1847(4) 0.19413(18) 0.27611(19) 0.0371(10) Uani 1 1 d . . .
H13 H 0.1709 0.2323 0.2878 0.044 Uiso 1 1 calc R . .
C14 C 0.3310(4) 0.1895(2) 0.2673(2) 0.0506(13) Uani 1 1 d . . .
H14A H 0.3485 0.1557 0.2466 0.076 Uiso 1 1 calc R . .
H14B H 0.3788 0.1901 0.3070 0.076 Uiso 1 1 calc R . .
H14C H 0.3587 0.2196 0.2427 0.076 Uiso 1 1 calc R . .
C15 C 0.1128(4) 0.1879(2) 0.2137(2) 0.0622(15) Uani 1 1 d . . .
H15A H 0.1141 0.1501 0.2013 0.093 Uiso 1 1 calc R . .
H15B H 0.1555 0.2097 0.1838 0.093 Uiso 1 1 calc R . .
H15C H 0.0229 0.1997 0.2159 0.093 Uiso 1 1 calc R . .
C16 C 0.1976(4) 0.10537(16) 0.3335(2) 0.0395(11) Uani 1 1 d . . .
H16 H 0.2899 0.1109 0.3238 0.047 Uiso 1 1 calc R . .
C17 C 0.2048(4) 0.08225(19) 0.3980(2) 0.0575(14) Uani 1 1 d . . .
H17A H 0.2307 0.1105 0.4271 0.086 Uiso 1 1 calc R . .
H17B H 0.2686 0.0532 0.4008 0.086 Uiso 1 1 calc R . .
H17C H 0.1196 0.0683 0.4072 0.086 Uiso 1 1 calc R . .
C18 C 0.1448(5) 0.06339(19) 0.2875(2) 0.0682(16) Uani 1 1 d . . .
H18A H 0.0529 0.0570 0.2933 0.102 Uiso 1 1 calc R . .
H18B H 0.1931 0.0298 0.2936 0.102 Uiso 1 1 calc R . .
H18C H 0.1548 0.0766 0.2462 0.102 Uiso 1 1 calc R . .
C19 C -0.1400(4) 0.09822(17) 0.5387(2) 0.0400(11) Uani 1 1 d . . .
C20 C -0.2551(5) 0.0683(2) 0.5664(2) 0.0610(15) Uani 1 1 d . . .
H20A H -0.3371 0.0847 0.5515 0.091 Uiso 1 1 calc R . .
H20B H -0.2465 0.0710 0.6108 0.091 Uiso 1 1 calc R . .
H20C H -0.2540 0.0305 0.5545 0.091 Uiso 1 1 calc R . .
C21 C -0.1439(4) 0.15638(18) 0.56359(19) 0.0500(12) Uani 1 1 d . . .
H21A H -0.0688 0.1763 0.5506 0.075 Uiso 1 1 calc R . .
H21B H -0.1419 0.1555 0.6080 0.075 Uiso 1 1 calc R . .
H21C H -0.2236 0.1740 0.5478 0.075 Uiso 1 1 calc R . .
C22 C -0.0124(4) 0.07059(19) 0.5620(2) 0.0606(14) Uani 1 1 d . . .
H22A H -0.0147 0.0328 0.5500 0.091 Uiso 1 1 calc R . .
H22B H -0.0029 0.0733 0.6063 0.091 Uiso 1 1 calc R . .
H22C H 0.0611 0.0883 0.5443 0.091 Uiso 1 1 calc R . .
C23 C -0.3475(4) 0.01634(19) 0.3413(2) 0.0492(13) Uani 1 1 d . . .
C24 C -0.4303(5) -0.0136(2) 0.3859(3) 0.089(2) Uani 1 1 d . . .
H24A H -0.3737 -0.0340 0.4146 0.134 Uiso 1 1 calc R . .
H24B H -0.4895 -0.0381 0.3633 0.134 Uiso 1 1 calc R . .
H24C H -0.4805 0.0124 0.4082 0.134 Uiso 1 1 calc R . .
C25 C -0.2754(5) -0.0254(2) 0.3045(3) 0.0657(16) Uani 1 1 d . . .
H25A H -0.2221 -0.0070 0.2757 0.099 Uiso 1 1 calc R . .
H25B H -0.3385 -0.0484 0.2822 0.099 Uiso 1 1 calc R . .
H25C H -0.2198 -0.0473 0.3322 0.099 Uiso 1 1 calc R . .
C26 C -0.4398(4) 0.0484(2) 0.2964(3) 0.0737(18) Uani 1 1 d . . .
H26A H -0.4849 0.0760 0.3188 0.111 Uiso 1 1 calc R . .
H26B H -0.5034 0.0240 0.2766 0.111 Uiso 1 1 calc R . .
H26C H -0.3893 0.0655 0.2656 0.111 Uiso 1 1 calc R . .
C27 C 0.1048(4) 0.34807(16) 0.47118(19) 0.0310(9) Uani 1 1 d . . .
C28 C 0.0603(4) 0.36684(16) 0.52766(18) 0.0316(9) Uani 1 1 d . . .
C29 C 0.1444(4) 0.39950(16) 0.56480(18) 0.0352(10) Uani 1 1 d . . .
H29 H 0.1163 0.4112 0.6028 0.042 Uiso 1 1 calc R . .
C30 C 0.2686(4) 0.41555(17) 0.54782(19) 0.0342(10) Uani 1 1 d . . .
C31 C 0.3013(4) 0.40236(16) 0.48923(18) 0.0328(10) Uani 1 1 d . . .
H31 H 0.3804 0.4155 0.4752 0.039 Uiso 1 1 calc R . .
C32 C 0.2212(3) 0.37027(15) 0.44991(18) 0.0292(9) Uani 1 1 d . . .
C33 C 0.2693(3) 0.35357(16) 0.38831(18) 0.0301(9) Uani 1 1 d . . .
H33 H 0.3570 0.3694 0.3836 0.036 Uiso 1 1 calc R . .
C34 C 0.3938(3) 0.26942(17) 0.40192(17) 0.0314(9) Uani 1 1 d . . .
C35 C 0.5225(4) 0.29027(19) 0.4052(2) 0.0439(12) Uani 1 1 d . . .
H35 H 0.5374 0.3275 0.3998 0.053 Uiso 1 1 calc R . .
C36 C 0.6252(4) 0.2556(2) 0.4165(2) 0.0524(13) Uani 1 1 d . . .
H36 H 0.7111 0.2692 0.4184 0.063 Uiso 1 1 calc R . .
C37 C 0.6049(4) 0.2009(2) 0.4251(2) 0.0526(13) Uani 1 1 d . . .
H37 H 0.6755 0.1768 0.4308 0.063 Uiso 1 1 calc R . .
C38 C 0.4777(4) 0.18324(18) 0.4248(2) 0.0431(11) Uani 1 1 d . . .
H38 H 0.4626 0.1464 0.4323 0.052 Uiso 1 1 calc R . .
C39 C 0.2320(4) 0.35232(17) 0.27564(18) 0.0365(10) Uani 1 1 d . . .
H39 H 0.2664 0.3153 0.2833 0.044 Uiso 1 1 calc R . .
C40 C 0.1234(4) 0.34675(19) 0.22466(19) 0.0502(12) Uani 1 1 d . . .
H40A H 0.0538 0.3242 0.2389 0.075 Uiso 1 1 calc R . .
H40B H 0.1587 0.3302 0.1889 0.075 Uiso 1 1 calc R . .
H40C H 0.0888 0.3823 0.2139 0.075 Uiso 1 1 calc R . .
C41 C 0.3464(4) 0.38539(19) 0.2534(2) 0.0516(13) Uani 1 1 d . . .
H41A H 0.3157 0.4211 0.2411 0.077 Uiso 1 1 calc R . .
H41B H 0.3822 0.3673 0.2187 0.077 Uiso 1 1 calc R . .
H41C H 0.4137 0.3887 0.2864 0.077 Uiso 1 1 calc R . .
C42 C 0.1411(4) 0.42958(16) 0.3318(2) 0.0397(11) Uani 1 1 d . . .
H42 H 0.1237 0.4380 0.2877 0.048 Uiso 1 1 calc R . .
C43 C 0.0120(4) 0.44020(19) 0.3619(2) 0.0589(14) Uani 1 1 d . . .
H43A H -0.0548 0.4158 0.3447 0.088 Uiso 1 1 calc R . .
H43B H -0.0151 0.4773 0.3542 0.088 Uiso 1 1 calc R . .
H43C H 0.0242 0.4342 0.4057 0.088 Uiso 1 1 calc R . .
C44 C 0.2441(4) 0.47042(17) 0.3554(2) 0.0494(12) Uani 1 1 d . . .
H44A H 0.2482 0.4709 0.3999 0.074 Uiso 1 1 calc R . .
H44B H 0.2208 0.5062 0.3399 0.074 Uiso 1 1 calc R . .
H44C H 0.3288 0.4602 0.3413 0.074 Uiso 1 1 calc R . .
C45 C -0.0767(4) 0.35276(18) 0.5481(2) 0.0418(11) Uani 1 1 d . . .
C46 C -0.1071(4) 0.3815(2) 0.6071(2) 0.0620(15) Uani 1 1 d . . .
H46A H -0.0442 0.3706 0.6397 0.093 Uiso 1 1 calc R . .
H46B H -0.1946 0.3718 0.6180 0.093 Uiso 1 1 calc R . .
H46C H -0.1021 0.4203 0.6011 0.093 Uiso 1 1 calc R . .
C47 C -0.0891(4) 0.29147(18) 0.5590(2) 0.0561(14) Uani 1 1 d . . .
H47A H -0.0810 0.2724 0.5206 0.084 Uiso 1 1 calc R . .
H47B H -0.1737 0.2837 0.5747 0.084 Uiso 1 1 calc R . .
H47C H -0.0203 0.2798 0.5885 0.084 Uiso 1 1 calc R . .
C48 C -0.1801(4) 0.3703(2) 0.4980(2) 0.0644(16) Uani 1 1 d . . .
H48A H -0.1772 0.4093 0.4931 0.097 Uiso 1 1 calc R . .
H48B H -0.2663 0.3597 0.5097 0.097 Uiso 1 1 calc R . .
H48C H -0.1620 0.3531 0.4595 0.097 Uiso 1 1 calc R . .
C49 C 0.3626(4) 0.44644(18) 0.5920(2) 0.0406(11) Uani 1 1 d . . .
C50 C 0.5025(4) 0.4249(2) 0.5878(2) 0.0674(16) Uani 1 1 d . . .
H50A H 0.5034 0.3861 0.5947 0.101 Uiso 1 1 calc R . .
H50B H 0.5600 0.4425 0.6186 0.101 Uiso 1 1 calc R . .
H50C H 0.5325 0.4326 0.5473 0.101 Uiso 1 1 calc R . .
C51 C 0.3605(5) 0.5062(2) 0.5762(3) 0.085(2) Uani 1 1 d . . .
H51A H 0.3835 0.5110 0.5341 0.127 Uiso 1 1 calc R . .
H51B H 0.4231 0.5253 0.6035 0.127 Uiso 1 1 calc R . .
H51C H 0.2735 0.5206 0.5810 0.127 Uiso 1 1 calc R . .
C52 C 0.3297(5) 0.4409(3) 0.6583(2) 0.090(2) Uani 1 1 d . . .
H52A H 0.2443 0.4566 0.6637 0.135 Uiso 1 1 calc R . .
H52B H 0.3950 0.4597 0.6844 0.135 Uiso 1 1 calc R . .
H52C H 0.3288 0.4029 0.6695 0.135 Uiso 1 1 calc R . .
C53 C 0.3135(5) 0.26869(19) 0.5561(2) 0.0582(14) Uani 1 1 d . . .
H53A H 0.2691 0.2901 0.5864 0.070 Uiso 1 1 calc R . .
H53B H 0.3469 0.2933 0.5256 0.070 Uiso 1 1 calc R . .
C54 C 0.4198(6) 0.2376(2) 0.5859(3) 0.102(3) Uani 1 1 d . . .
H54A H 0.4447 0.2531 0.6262 0.122 Uiso 1 1 calc R . .
H54B H 0.4964 0.2385 0.5610 0.122 Uiso 1 1 calc R . .
C55 C 0.3741(5) 0.1818(2) 0.5925(3) 0.084(2) Uani 1 1 d . . .
H55A H 0.3717 0.1720 0.6359 0.101 Uiso 1 1 calc R . .
H55B H 0.4318 0.1564 0.5726 0.101 Uiso 1 1 calc R . .
C56 C 0.2408(5) 0.1807(2) 0.5621(2) 0.0775(19) Uani 1 1 d . . .
H56A H 0.2307 0.1491 0.5350 0.093 Uiso 1 1 calc R . .
H56B H 0.1750 0.1785 0.5928 0.093 Uiso 1 1 calc R . .
Li1 Li 0.0093(7) 0.3290(3) 0.3550(4) 0.0445(19) Uani 1 1 d . . .

loop_
_atom_site_aniso_label
_atom_site_aniso_U_11
_atom_site_aniso_U_22
_atom_site_aniso_U_33
_atom_site_aniso_U_23
_atom_site_aniso_U_13
_atom_site_aniso_U_12
Y1 0.0298(2) 0.0298(2) 0.0270(2) 0.0012(2) -0.00088(15) -0.00135(18)
O1 0.0366(15) 0.0348(16) 0.0278(16) 0.0006(13) -0.0005(12) -0.0085(13)
O2 0.0331(14) 0.0305(15) 0.0312(16) -0.0016(13) 0.0014(12) -0.0025(12)
O3 0.0442(16) 0.0457(18) 0.0305(16) 0.0019(15) -0.0067(13) -0.0041(15)
N1 0.0296(17) 0.033(2) 0.0285(19) 0.0002(16) -0.0010(14) 0.0013(15)
N2 0.0351(19) 0.040(2) 0.039(2) 0.0075(18) -0.0032(16) 0.0020(16)
N3 0.0264(16) 0.0335(19) 0.030(2) 0.0000(16) 0.0044(14) -0.0006(14)
N4 0.0292(17) 0.0277(18) 0.0277(19) 0.0001(15) 0.0011(14) 0.0008(14)
N5 0.0315(18) 0.034(2) 0.039(2) 0.0002(17) 0.0003(16) 0.0031(15)
N6 0.0376(18) 0.0298(19) 0.0255(19) 0.0036(16) 0.0028(15) 0.0029(15)
C1 0.030(2) 0.028(2) 0.031(2) 0.0022(19) 0.0033(18) 0.0027(17)
C2 0.033(2) 0.030(2) 0.034(2) 0.002(2) 0.0050(18) 0.0001(18)
C3 0.034(2) 0.035(2) 0.044(3) 0.005(2) 0.007(2) -0.0055(19)
C4 0.031(2) 0.037(2) 0.040(3) -0.005(2) 0.004(2) -0.0044(19)
C5 0.038(2) 0.041(3) 0.031(2) -0.005(2) -0.0009(19) -0.004(2)
C6 0.030(2) 0.031(2) 0.032(2) -0.004(2) 0.0010(18) -0.0020(17)
C7 0.030(2) 0.038(2) 0.027(2) 0.0018(19) -0.0011(17) -0.0050(18)
C8 0.030(2) 0.042(3) 0.034(3) 0.004(2) 0.0048(19) -0.0008(19)
C9 0.036(2) 0.053(3) 0.048(3) 0.005(2) -0.009(2) -0.001(2)
C10 0.035(3) 0.075(4) 0.058(4) 0.003(3) -0.010(2) -0.003(3)
C11 0.038(3) 0.078(4) 0.061(4) 0.013(3) -0.012(2) 0.010(3)
C12 0.041(3) 0.054(3) 0.060(3) 0.020(3) -0.001(2) 0.011(2)
C13 0.039(2) 0.040(3) 0.032(2) 0.000(2) 0.0040(19) 0.001(2)
C14 0.040(2) 0.071(4) 0.041(3) -0.003(3) 0.009(2) -0.007(2)
C15 0.048(3) 0.105(5) 0.034(3) 0.006(3) 0.004(2) -0.011(3)
C16 0.039(2) 0.032(2) 0.048(3) -0.005(2) 0.007(2) 0.0050(19)
C17 0.058(3) 0.047(3) 0.067(4) 0.014(3) 0.001(3) 0.015(2)
C18 0.084(4) 0.046(3) 0.074(4) -0.024(3) -0.004(3) 0.011(3)
C19 0.053(3) 0.036(3) 0.031(3) 0.008(2) 0.005(2) -0.007(2)
C20 0.083(4) 0.062(4) 0.039(3) 0.009(3) 0.016(3) -0.020(3)
C21 0.076(3) 0.047(3) 0.028(3) 0.002(2) 0.014(2) -0.008(3)
C22 0.072(3) 0.057(3) 0.052(3) 0.010(3) -0.015(3) 0.004(3)
C23 0.041(3) 0.052(3) 0.056(3) -0.009(3) 0.006(2) -0.016(2)
C24 0.095(4) 0.101(5) 0.073(4) -0.021(4) 0.018(3) -0.071(4)
C25 0.067(3) 0.049(3) 0.080(4) -0.021(3) -0.005(3) -0.012(3)
C26 0.044(3) 0.080(4) 0.094(5) -0.023(4) -0.019(3) -0.008(3)
C27 0.035(2) 0.027(2) 0.031(2) 0.0035(19) 0.0034(18) 0.0047(18)
C28 0.038(2) 0.028(2) 0.029(2) 0.0013(19) 0.0032(18) 0.0019(18)
C29 0.045(2) 0.037(2) 0.025(2) -0.005(2) 0.0082(19) 0.000(2)
C30 0.040(2) 0.035(2) 0.027(2) -0.003(2) 0.0025(19) -0.0010(19)
C31 0.034(2) 0.033(2) 0.031(2) 0.003(2) 0.0030(18) -0.0029(18)
C32 0.035(2) 0.027(2) 0.026(2) 0.0009(18) 0.0048(18) 0.0038(17)
C33 0.029(2) 0.031(2) 0.030(2) 0.0004(19) 0.0017(17) -0.0025(17)
C34 0.033(2) 0.036(2) 0.025(2) -0.001(2) 0.0030(17) 0.0003(19)
C35 0.034(2) 0.046(3) 0.052(3) 0.008(2) 0.001(2) -0.003(2)
C36 0.031(2) 0.068(4) 0.058(3) 0.000(3) -0.001(2) 0.001(2)
C37 0.036(3) 0.060(3) 0.061(4) 0.002(3) -0.003(2) 0.014(2)
C38 0.047(3) 0.038(3) 0.043(3) 0.003(2) -0.001(2) 0.009(2)
C39 0.049(2) 0.036(2) 0.024(2) 0.001(2) 0.0025(19) 0.003(2)
C40 0.064(3) 0.060(3) 0.026(3) -0.002(2) -0.003(2) -0.003(3)
C41 0.053(3) 0.066(3) 0.036(3) 0.006(3) 0.011(2) 0.002(3)
C42 0.051(3) 0.032(2) 0.036(3) 0.005(2) 0.002(2) 0.005(2)
C43 0.056(3) 0.046(3) 0.076(4) 0.008(3) 0.011(3) 0.015(2)
C44 0.068(3) 0.032(3) 0.048(3) 0.003(2) 0.001(2) -0.003(2)
C45 0.043(2) 0.036(3) 0.047(3) -0.004(2) 0.015(2) -0.001(2)
C46 0.061(3) 0.068(4) 0.061(4) -0.015(3) 0.036(3) -0.010(3)
C47 0.059(3) 0.048(3) 0.064(4) 0.001(3) 0.029(3) -0.007(2)
C48 0.044(3) 0.075(4) 0.076(4) 0.006(3) 0.012(3) 0.006(3)
C49 0.049(3) 0.044(3) 0.028(3) -0.009(2) -0.001(2) -0.004(2)
C50 0.049(3) 0.089(4) 0.062(4) -0.015(3) -0.013(3) 0.000(3)
C51 0.101(4) 0.043(3) 0.105(5) -0.011(3) -0.044(4) -0.005(3)
C52 0.079(4) 0.150(6) 0.039(3) -0.021(4) -0.007(3) -0.029(4)
C53 0.075(3) 0.050(3) 0.046(3) -0.007(3) -0.023(3) -0.014(3)
C54 0.090(4) 0.080(5) 0.127(6) -0.002(4) -0.069(4) -0.009(4)
C55 0.096(4) 0.067(4) 0.084(5) 0.020(4) -0.038(4) 0.008(4)
C56 0.105(4) 0.061(4) 0.062(4) 0.032(3) -0.032(3) -0.026(3)
Li1 0.046(4) 0.045(5) 0.041(5) 0.002(4) -0.001(4) 0.000(4)

loop_
_atom_type_symbol
_atom_type_description
_atom_type_scat_dispersion_real
_atom_type_scat_dispersion_imag
_atom_type_scat_source
C C 0.0033 0.0016 'International Tables Vol C Tables 4.2.6.8 and 6.1.1.4'
H H 0.0000 0.0000 'International Tables Vol C Tables 4.2.6.8 and 6.1.1.4'
O O 0.0106 0.0060 'International Tables Vol C Tables 4.2.6.8 and 6.1.1.4'
N N 0.0061 0.0033 'International Tables Vol C Tables 4.2.6.8 and 6.1.1.4'
Y Y -2.7962 3.5667 'International Tables Vol C Tables 4.2.6.8 and 6.1.1.4'
Li Li -0.0003 0.0001 'International Tables Vol C Tables 4.2.6.8 and 6.1.1.4'

loop_
_geom_angle_atom_site_label_1
_geom_angle_atom_site_label_2
_geom_angle_atom_site_label_3
_geom_angle
_geom_angle_site_symmetry_1
_geom_angle_site_symmetry_3
_geom_angle_publ_flag
O1 Y1 O2 110.12(10) . . ?
O1 Y1 N4 173.21(10) . . ?
O2 Y1 N4 73.42(10) . . ?
O1 Y1 N1 81.36(10) . . ?
O2 Y1 N1 83.88(10) . . ?
N4 Y1 N1 104.98(11) . . ?
O1 Y1 O3 80.41(10) . . ?
O2 Y1 O3 88.60(9) . . ?
N4 Y1 O3 94.04(10) . . ?
N1 Y1 O3 156.51(10) . . ?
O1 Y1 N5 119.22(10) . . ?
O2 Y1 N5 123.30(10) . . ?
N4 Y1 N5 55.00(10) . . ?
N1 Y1 N5 127.86(11) . . ?
O3 Y1 N5 74.49(10) . . ?
O1 Y1 N3 81.64(10) . . ?
O2 Y1 N3 135.79(9) . . ?
N4 Y1 N3 99.91(10) . . ?
N1 Y1 N3 55.03(10) . . ?
O3 Y1 N3 135.58(10) . . ?
N5 Y1 N3 79.62(10) . . ?
O1 Y1 C34 146.25(10) . . ?
O2 Y1 C34 96.64(10) . . ?
N4 Y1 C34 27.45(10) . . ?
N1 Y1 C34 122.83(11) . . ?
O3 Y1 C34 80.08(10) . . ?
N5 Y1 C34 28.07(10) . . ?
N3 Y1 C34 93.50(10) . . ?
O1 Y1 C7 66.84(10) . . ?
O2 Y1 C7 113.20(10) . . ?
N4 Y1 C7 117.62(11) . . ?
N1 Y1 C7 29.87(10) . . ?
O3 Y1 C7 145.08(10) . . ?
N5 Y1 C7 110.64(10) . . ?
N3 Y1 C7 31.02(9) . . ?
C34 Y1 C7 121.33(11) . . ?
O1 Y1 Li1 123.23(15) . . ?
O2 Y1 Li1 36.72(16) . . ?
N4 Y1 Li1 63.14(15) . . ?
N1 Y1 Li1 57.52(16) . . ?
O3 Y1 Li1 123.23(16) . . ?
N5 Y1 Li1 116.87(15) . . ?
N3 Y1 Li1 100.56(16) . . ?
C34 Y1 Li1 90.51(15) . . ?
C7 Y1 Li1 86.38(16) . . ?
C1 O1 Y1 132.3(2) . . ?
C27 O2 Li1 113.5(3) . . ?
C27 O2 Y1 120.1(2) . . ?
Li1 O2 Y1 96.6(3) . . ?
C56 O3 C53 105.9(3) . . ?
C56 O3 Y1 121.1(3) . . ?
C53 O3 Y1 128.5(3) . . ?
C8 N1 C7 116.2(3) . . ?
C8 N1 Y1 148.0(3) . . ?
C7 N1 Y1 95.2(2) . . ?
C12 N2 C8 118.8(4) . . ?
C12 N2 Li1 129.9(4) . . ?
C8 N2 Li1 110.7(3) . . ?
C16 N3 C7 117.1(3) . . ?
C16 N3 C13 112.8(3) . . ?
C7 N3 C13 108.0(3) . . ?
C16 N3 Y1 124.1(2) . . ?
C7 N3 Y1 86.6(2) . . ?
C13 N3 Y1 104.8(2) . . ?
C34 N4 C33 121.1(3) . . ?
C34 N4 Y1 99.2(2) . . ?
C33 N4 Y1 130.2(2) . . ?
C38 N5 C34 119.1(3) . . ?
C38 N5 Y1 147.2(3) . . ?
C34 N5 Y1 93.0(2) . . ?
C39 N6 C42 111.2(3) . . ?
C39 N6 C33 110.2(3) . . ?
C42 N6 C33 116.0(3) . . ?
C39 N6 Li1 112.9(3) . . ?
C42 N6 Li1 105.8(3) . . ?
C33 N6 Li1 100.3(3) . . ?
O1 C1 C6 118.7(3) . . ?
O1 C1 C2 122.3(4) . . ?
C6 C1 C2 119.0(4) . . ?
C3 C2 C1 118.1(4) . . ?
C3 C2 C19 120.4(4) . . ?
C1 C2 C19 121.5(4) . . ?
C4 C3 C2 124.5(4) . . ?
C4 C3 H3 117.8 . . ?
C2 C3 H3 117.8 . . ?
C3 C4 C5 116.0(4) . . ?
C3 C4 C23 123.3(4) . . ?
C5 C4 C23 120.7(4) . . ?
C6 C5 C4 122.5(4) . . ?
C6 C5 H5 118.8 . . ?
C4 C5 H5 118.8 . . ?
C5 C6 C1 120.0(4) . . ?
C5 C6 C7 117.3(4) . . ?
C1 C6 C7 122.5(3) . . ?
N1 C7 N3 102.3(3) . . ?
N1 C7 C6 113.4(3) . . ?
N3 C7 C6 117.2(3) . . ?
N1 C7 Y1 54.89(17) . . ?
N3 C7 Y1 62.40(18) . . ?
C6 C7 Y1 98.9(2) . . ?
N1 C7 H7 107.8 . . ?
N3 C7 H7 107.8 . . ?
C6 C7 H7 107.8 . . ?
Y1 C7 H7 152.8 . . ?
N1 C8 N2 115.4(4) . . ?
N1 C8 C9 125.9(4) . . ?
N2 C8 C9 118.6(4) . . ?
N1 C8 Li1 74.0(3) . . ?
N2 C8 Li1 41.6(2) . . ?
C9 C8 Li1 159.7(3) . . ?
C10 C9 C8 120.4(4) . . ?
C10 C9 H9 119.8 . . ?
C8 C9 H9 119.8 . . ?
C9 C10 C11 120.4(5) . . ?
C9 C10 H10 119.8 . . ?
C11 C10 H10 119.8 . . ?
C12 C11 C10 117.3(4) . . ?
C12 C11 H11 121.3 . . ?
C10 C11 H11 121.3 . . ?
N2 C12 C11 124.3(5) . . ?
N2 C12 H12 117.9 . . ?
C11 C12 H12 117.9 . . ?
C15 C13 C14 107.8(4) . . ?
C15 C13 N3 117.8(3) . . ?
C14 C13 N3 114.6(3) . . ?
C15 C13 H13 105.1 . . ?
C14 C13 H13 105.1 . . ?
N3 C13 H13 105.1 . . ?
C13 C14 H14A 109.5 . . ?
C13 C14 H14B 109.5 . . ?
H14A C14 H14B 109.5 . . ?
C13 C14 H14C 109.5 . . ?
H14A C14 H14C 109.5 . . ?
H14B C14 H14C 109.5 . . ?
C13 C15 H15A 109.5 . . ?
C13 C15 H15B 109.5 . . ?
H15A C15 H15B 109.5 . . ?
C13 C15 H15C 109.5 . . ?
H15A C15 H15C 109.5 . . ?
H15B C15 H15C 109.5 . . ?
N3 C16 C17 113.4(4) . . ?
N3 C16 C18 116.7(4) . . ?
C17 C16 C18 110.6(4) . . ?
N3 C16 H16 104.9 . . ?
C17 C16 H16 104.9 . . ?
C18 C16 H16 104.9 . . ?
C16 C17 H17A 109.5 . . ?
C16 C17 H17B 109.5 . . ?
H17A C17 H17B 109.5 . . ?
C16 C17 H17C 109.5 . . ?
H17A C17 H17C 109.5 . . ?
H17B C17 H17C 109.5 . . ?
C16 C18 H18A 109.5 . . ?
C16 C18 H18B 109.5 . . ?
H18A C18 H18B 109.5 . . ?
C16 C18 H18C 109.5 . . ?
H18A C18 H18C 109.5 . . ?
H18B C18 H18C 109.5 . . ?
C22 C19 C2 108.9(4) . . ?
C22 C19 C21 109.8(4) . . ?
C2 C19 C21 112.4(3) . . ?
C22 C19 C20 108.1(4) . . ?
C2 C19 C20 111.8(3) . . ?
C21 C19 C20 105.7(4) . . ?
C19 C20 H20A 109.5 . . ?
C19 C20 H20B 109.5 . . ?
H20A C20 H20B 109.5 . . ?
C19 C20 H20C 109.5 . . ?
H20A C20 H20C 109.5 . . ?
H20B C20 H20C 109.5 . . ?
C19 C21 H21A 109.5 . . ?
C19 C21 H21B 109.5 . . ?
H21A C21 H21B 109.5 . . ?
C19 C21 H21C 109.5 . . ?
H21A C21 H21C 109.5 . . ?
H21B C21 H21C 109.5 . . ?
C19 C22 H22A 109.5 . . ?
C19 C22 H22B 109.5 . . ?
H22A C22 H22B 109.5 . . ?
C19 C22 H22C 109.5 . . ?
H22A C22 H22C 109.5 . . ?
H22B C22 H22C 109.5 . . ?
C24 C23 C25 108.4(4) . . ?
C24 C23 C4 112.3(4) . . ?
C25 C23 C4 110.5(3) . . ?
C24 C23 C26 108.2(4) . . ?
C25 C23 C26 108.1(4) . . ?
C4 C23 C26 109.3(4) . . ?
C23 C24 H24A 109.5 . . ?
C23 C24 H24B 109.5 . . ?
H24A C24 H24B 109.5 . . ?
C23 C24 H24C 109.5 . . ?
H24A C24 H24C 109.5 . . ?
H24B C24 H24C 109.5 . . ?
C23 C25 H25A 109.5 . . ?
C23 C25 H25B 109.5 . . ?
H25A C25 H25B 109.5 . . ?
C23 C25 H25C 109.5 . . ?
H25A C25 H25C 109.5 . . ?
H25B C25 H25C 109.5 . . ?
C23 C26 H26A 109.5 . . ?
C23 C26 H26B 109.5 . . ?
H26A C26 H26B 109.5 . . ?
C23 C26 H26C 109.5 . . ?
H26A C26 H26C 109.5 . . ?
H26B C26 H26C 109.5 . . ?
O2 C27 C32 119.6(4) . . ?
O2 C27 C28 121.8(3) . . ?
C32 C27 C28 118.6(4) . . ?
O2 C27 Li1 39.3(2) . . ?
C32 C27 Li1 91.4(3) . . ?
C28 C27 Li1 139.1(3) . . ?
C29 C28 C27 118.2(3) . . ?
C29 C28 C45 120.1(4) . . ?
C27 C28 C45 121.7(4) . . ?
C30 C29 C28 123.0(4) . . ?
C30 C29 H29 118.5 . . ?
C28 C29 H29 118.5 . . ?
C31 C30 C29 116.9(4) . . ?
C31 C30 C49 121.7(4) . . ?
C29 C30 C49 121.5(4) . . ?
C30 C31 C32 122.5(4) . . ?
C30 C31 H31 118.7 . . ?
C32 C31 H31 118.7 . . ?
C31 C32 C27 119.5(4) . . ?
C31 C32 C33 119.3(3) . . ?
C27 C32 C33 120.6(3) . . ?
N4 C33 N6 107.5(3) . . ?
N4 C33 C32 108.0(3) . . ?
N6 C33 C32 113.4(3) . . ?
N4 C33 Li1 80.9(2) . . ?
N6 C33 Li1 47.4(2) . . ?
C32 C33 Li1 86.3(3) . . ?
N4 C33 H33 109.3 . . ?
N6 C33 H33 109.3 . . ?
C32 C33 H33 109.3 . . ?
Li1 C33 H33 156.6 . . ?
N4 C34 N5 110.9(3) . . ?
N4 C34 C35 129.6(4) . . ?
N5 C34 C35 119.6(4) . . ?
N4 C34 Y1 53.36(18) . . ?
N5 C34 Y1 58.94(18) . . ?
C35 C34 Y1 168.9(3) . . ?
C36 C35 C34 119.1(4) . . ?
C36 C35 H35 120.5 . . ?
C34 C35 H35 120.5 . . ?
C35 C36 C37 121.1(4) . . ?
C35 C36 H36 119.4 . . ?
C37 C36 H36 119.4 . . ?
C38 C37 C36 117.5(4) . . ?
C38 C37 H37 121.3 . . ?
C36 C37 H37 121.3 . . ?
N5 C38 C37 123.5(4) . . ?
N5 C38 H38 118.3 . . ?
C37 C38 H38 118.3 . . ?
N6 C39 C41 116.1(3) . . ?
N6 C39 C40 111.3(3) . . ?
C41 C39 C40 110.7(4) . . ?
N6 C39 H39 106.0 . . ?
C41 C39 H39 106.0 . . ?
C40 C39 H39 106.0 . . ?
C39 C40 H40A 109.5 . . ?
C39 C40 H40B 109.5 . . ?
H40A C40 H40B 109.5 . . ?
C39 C40 H40C 109.5 . . ?
H40A C40 H40C 109.5 . . ?
H40B C40 H40C 109.5 . . ?
C39 C41 H41A 109.5 . . ?
C39 C41 H41B 109.5 . . ?
H41A C41 H41B 109.5 . . ?
C39 C41 H41C 109.5 . . ?
H41A C41 H41C 109.5 . . ?
H41B C41 H41C 109.5 . . ?
N6 C42 C44 117.2(3) . . ?
N6 C42 C43 111.8(3) . . ?
C44 C42 C43 109.8(4) . . ?
N6 C42 H42 105.7 . . ?
C44 C42 H42 105.7 . . ?
C43 C42 H42 105.7 . . ?
C42 C43 H43A 109.5 . . ?
C42 C43 H43B 109.5 . . ?
H43A C43 H43B 109.5 . . ?
C42 C43 H43C 109.5 . . ?
H43A C43 H43C 109.5 . . ?
H43B C43 H43C 109.5 . . ?
C42 C44 H44A 109.5 . . ?
C42 C44 H44B 109.5 . . ?
H44A C44 H44B 109.5 . . ?
C42 C44 H44C 109.5 . . ?
H44A C44 H44C 109.5 . . ?
H44B C44 H44C 109.5 . . ?
C46 C45 C28 112.2(4) . . ?
C46 C45 C47 107.8(4) . . ?
C28 C45 C47 110.6(3) . . ?
C46 C45 C48 107.7(4) . . ?
C28 C45 C48 109.3(4) . . ?
C47 C45 C48 109.2(4) . . ?
C45 C46 H46A 109.5 . . ?
C45 C46 H46B 109.5 . . ?
H46A C46 H46B 109.5 . . ?
C45 C46 H46C 109.5 . . ?
H46A C46 H46C 109.5 . . ?
H46B C46 H46C 109.5 . . ?
C45 C47 H47A 109.5 . . ?
C45 C47 H47B 109.5 . . ?
H47A C47 H47B 109.5 . . ?
C45 C47 H47C 109.5 . . ?
H47A C47 H47C 109.5 . . ?
H47B C47 H47C 109.5 . . ?
C45 C48 H48A 109.5 . . ?
C45 C48 H48B 109.5 . . ?
H48A C48 H48B 109.5 . . ?
C45 C48 H48C 109.5 . . ?
H48A C48 H48C 109.5 . . ?
H48B C48 H48C 109.5 . . ?
C52 C49 C51 107.7(5) . . ?
C52 C49 C30 113.1(4) . . ?
C51 C49 C30 110.1(4) . . ?
C52 C49 C50 106.7(4) . . ?
C51 C49 C50 108.9(4) . . ?
C30 C49 C50 110.2(4) . . ?
C49 C50 H50A 109.5 . . ?
C49 C50 H50B 109.5 . . ?
H50A C50 H50B 109.5 . . ?
C49 C50 H50C 109.5 . . ?
H50A C50 H50C 109.5 . . ?
H50B C50 H50C 109.5 . . ?
C49 C51 H51A 109.5 . . ?
C49 C51 H51B 109.5 . . ?
H51A C51 H51B 109.5 . . ?
C49 C51 H51C 109.5 . . ?
H51A C51 H51C 109.5 . . ?
H51B C51 H51C 109.5 . . ?
C49 C52 H52A 109.5 . . ?
C49 C52 H52B 109.5 . . ?
H52A C52 H52B 109.5 . . ?
C49 C52 H52C 109.5 . . ?
H52A C52 H52C 109.5 . . ?
H52B C52 H52C 109.5 . . ?
O3 C53 C54 106.5(4) . . ?
O3 C53 H53A 110.4 . . ?
C54 C53 H53A 110.4 . . ?
O3 C53 H53B 110.4 . . ?
C54 C53 H53B 110.4 . . ?
H53A C53 H53B 108.6 . . ?
C53 C54 C55 107.8(4) . . ?
C53 C54 H54A 110.1 . . ?
C55 C54 H54A 110.1 . . ?
C53 C54 H54B 110.1 . . ?
C55 C54 H54B 110.1 . . ?
H54A C54 H54B 108.5 . . ?
C54 C55 C56 105.2(4) . . ?
C54 C55 H55A 110.7 . . ?
C56 C55 H55A 110.7 . . ?
C54 C55 H55B 110.7 . . ?
C56 C55 H55B 110.7 . . ?
H55A C55 H55B 108.8 . . ?
O3 C56 C55 107.4(4) . . ?
O3 C56 H56A 110.2 . . ?
C55 C56 H56A 110.2 . . ?
O3 C56 H56B 110.2 . . ?
C55 C56 H56B 110.2 . . ?
H56A C56 H56B 108.5 . . ?
O2 Li1 N2 117.4(4) . . ?
O2 Li1 N6 104.0(3) . . ?
N2 Li1 N6 138.0(4) . . ?
O2 Li1 C27 27.26(16) . . ?
N2 Li1 C27 139.8(4) . . ?
N6 Li1 C27 81.8(3) . . ?
O2 Li1 C8 103.0(3) . . ?
N2 Li1 C8 27.75(16) . . ?
N6 Li1 C8 137.8(4) . . ?
C27 Li1 C8 130.2(3) . . ?
O2 Li1 C33 72.8(2) . . ?
N2 Li1 C33 161.9(4) . . ?
N6 Li1 C33 32.33(15) . . ?
C27 Li1 C33 55.28(18) . . ?
C8 Li1 C33 139.7(3) . . ?
O2 Li1 Y1 46.71(19) . . ?
N2 Li1 Y1 103.2(3) . . ?
N6 Li1 Y1 99.8(3) . . ?
C27 Li1 Y1 65.84(18) . . ?
C8 Li1 Y1 76.5(2) . . ?
C33 Li1 Y1 72.27(18) . . ?

loop_
_geom_bond_atom_site_label_1
_geom_bond_atom_site_label_2
_geom_bond_distance
_geom_bond_site_symmetry_2
_geom_bond_publ_flag
Y1 O1 2.166(3) . ?
Y1 O2 2.274(3) . ?
Y1 N4 2.362(3) . ?
Y1 N1 2.411(3) . ?
Y1 O3 2.450(3) . ?
Y1 N5 2.492(3) . ?
Y1 N3 2.605(3) . ?
Y1 C34 2.905(4) . ?
Y1 C7 2.935(4) . ?
Y1 Li1 3.103(8) . ?
O1 C1 1.346(4) . ?
O2 C27 1.351(4) . ?
O2 Li1 1.867(8) . ?
O3 C56 1.442(5) . ?
O3 C53 1.445(5) . ?
N1 C8 1.364(5) . ?
N1 C7 1.468(5) . ?
N2 C12 1.350(5) . ?
N2 C8 1.374(5) . ?
N2 Li1 1.958(8) . ?
N3 C16 1.504(5) . ?
N3 C7 1.515(4) . ?
N3 C13 1.528(5) . ?
N4 C34 1.357(4) . ?
N4 C33 1.453(5) . ?
N5 C38 1.344(5) . ?
N5 C34 1.369(5) . ?
N6 C39 1.495(5) . ?
N6 C42 1.511(5) . ?
N6 C33 1.513(5) . ?
N6 Li1 2.083(8) . ?
C1 C6 1.410(5) . ?
C1 C2 1.421(5) . ?
C2 C3 1.393(5) . ?
C2 C19 1.536(5) . ?
C3 C4 1.388(5) . ?
C3 H3 0.9400 . ?
C4 C5 1.402(5) . ?
C4 C23 1.533(5) . ?
C5 C6 1.391(5) . ?
C5 H5 0.9400 . ?
C6 C7 1.526(5) . ?
C7 H7 0.9900 . ?
C8 C9 1.426(5) . ?
C8 Li1 2.760(9) . ?
C9 C10 1.361(6) . ?
C9 H9 0.9400 . ?
C10 C11 1.388(7) . ?
C10 H10 0.9400 . ?
C11 C12 1.374(6) . ?
C11 H11 0.9400 . ?
C12 H12 0.9400 . ?
C13 C15 1.518(5) . ?
C13 C14 1.526(5) . ?
C13 H13 0.9900 . ?
C14 H14A 0.9700 . ?
C14 H14B 0.9700 . ?
C14 H14C 0.9700 . ?
C15 H15A 0.9700 . ?
C15 H15B 0.9700 . ?
C15 H15C 0.9700 . ?
C16 C17 1.516(6) . ?
C16 C18 1.521(6) . ?
C16 H16 0.9900 . ?
C17 H17A 0.9700 . ?
C17 H17B 0.9700 . ?
C17 H17C 0.9700 . ?
C18 H18A 0.9700 . ?
C18 H18B 0.9700 . ?
C18 H18C 0.9700 . ?
C19 C22 1.534(6) . ?
C19 C21 1.538(6) . ?
C19 C20 1.545(5) . ?
C20 H20A 0.9700 . ?
C20 H20B 0.9700 . ?
C20 H20C 0.9700 . ?
C21 H21A 0.9700 . ?
C21 H21B 0.9700 . ?
C21 H21C 0.9700 . ?
C22 H22A 0.9700 . ?
C22 H22B 0.9700 . ?
C22 H22C 0.9700 . ?
C23 C24 1.520(6) . ?
C23 C25 1.524(6) . ?
C23 C26 1.540(6) . ?
C24 H24A 0.9700 . ?
C24 H24B 0.9700 . ?
C24 H24C 0.9700 . ?
C25 H25A 0.9700 . ?
C25 H25B 0.9700 . ?
C25 H25C 0.9700 . ?
C26 H26A 0.9700 . ?
C26 H26B 0.9700 . ?
C26 H26C 0.9700 . ?
C27 C32 1.415(5) . ?
C27 C28 1.418(5) . ?
C27 Li1 2.706(9) . ?
C28 C29 1.403(5) . ?
C28 C45 1.537(5) . ?
C29 C30 1.402(5) . ?
C29 H29 0.9400 . ?
C30 C31 1.381(5) . ?
C30 C49 1.526(5) . ?
C31 C32 1.398(5) . ?
C31 H31 0.9400 . ?
C32 C33 1.517(5) . ?
C33 Li1 2.784(8) . ?
C33 H33 0.9900 . ?
C34 C35 1.413(5) . ?
C35 C36 1.367(6) . ?
C35 H35 0.9400 . ?
C36 C37 1.380(6) . ?
C36 H36 0.9400 . ?
C37 C38 1.373(6) . ?
C37 H37 0.9400 . ?
C38 H38 0.9400 . ?
C39 C41 1.530(5) . ?
C39 C40 1.532(5) . ?
C39 H39 0.9900 . ?
C40 H40A 0.9700 . ?
C40 H40B 0.9700 . ?
C40 H40C 0.9700 . ?
C41 H41A 0.9700 . ?
C41 H41B 0.9700 . ?
C41 H41C 0.9700 . ?
C42 C44 1.527(5) . ?
C42 C43 1.533(5) . ?
C42 H42 0.9900 . ?
C43 H43A 0.9700 . ?
C43 H43B 0.9700 . ?
C43 H43C 0.9700 . ?
C44 H44A 0.9700 . ?
C44 H44B 0.9700 . ?
C44 H44C 0.9700 . ?
C45 C46 1.518(6) . ?
C45 C47 1.539(6) . ?
C45 C48 1.539(6) . ?
C46 H46A 0.9700 . ?
C46 H46B 0.9700 . ?
C46 H46C 0.9700 . ?
C47 H47A 0.9700 . ?
C47 H47B 0.9700 . ?
C47 H47C 0.9700 . ?
C48 H48A 0.9700 . ?
C48 H48B 0.9700 . ?
C48 H48C 0.9700 . ?
C49 C52 1.513(6) . ?
C49 C51 1.516(6) . ?
C49 C50 1.535(6) . ?
C50 H50A 0.9700 . ?
C50 H50B 0.9700 . ?
C50 H50C 0.9700 . ?
C51 H51A 0.9700 . ?
C51 H51B 0.9700 . ?
C51 H51C 0.9700 . ?
C52 H52A 0.9700 . ?
C52 H52B 0.9700 . ?
C52 H52C 0.9700 . ?
C53 C54 1.453(6) . ?
C53 H53A 0.9800 . ?
C53 H53B 0.9800 . ?
C54 C55 1.467(7) . ?
C54 H54A 0.9800 . ?
C54 H54B 0.9800 . ?
C55 C56 1.482(6) . ?
C55 H55A 0.9800 . ?
C55 H55B 0.9800 . ?
C56 H56A 0.9800 . ?
C56 H56B 0.9800 . ?
